data_4511666
loop_
_publ_author_name
'Downard, Andrew'
'Nieuwenhuyzen, Mark'
'Seddon, Kenneth R.'
'van den Berg, Jan-Albert'
'Schmidt, Michael A.'
'Vaughan, Julian F. S.'
'Welz-Biermann, Urs'

_publ_section_title
;
 Structural Features of Lithium Organoborates
;
_journal_issue 2
_journal_name_full 'Crystal Growth &amp; Design'
_journal_page_first 111
_journal_paper_doi 10.1021/cg010035q
_journal_volume 2
_journal_year 2002
_chemical_formula_sum 'C14 H14 B Li N4 O6'
_chemical_formula_weight 352.04
_chemical_name_systematic
; 
 ? 
;
_space_group_IT_number 2
_symmetry_space_group_name_Hall '-P 1'
_symmetry_space_group_name_H-M 'P -1'
_atom_sites_solution_hydrogens geom
_atom_sites_solution_primary direct
_atom_sites_solution_secondary difmap
_audit_creation_method SHELXL-97
_cell_angle_alpha 105.778(3)
_cell_angle_beta 92.193(4)
_cell_angle_gamma 112.421(3)
_cell_formula_units_Z 2
_cell_length_a 8.7941(17)
_cell_length_b 9.9647(19)
_cell_length_c 11.840(2)
_cell_measurement_temperature 153(2)
_cell_volume 911.1(3)
_computing_structure_refinement 'SHELXL-97 (Sheldrick, 1997)'
_computing_structure_solution 'SHELXS-97 (Sheldrick, 1990)'
_diffrn_ambient_temperature 153(2)
_diffrn_measured_fraction_theta_full 0.788
_diffrn_measured_fraction_theta_max 0.788
_diffrn_radiation_monochromator graphite
_diffrn_radiation_source 'fine-focus sealed tube'
_diffrn_radiation_type MoK\a
_diffrn_radiation_wavelength 0.71073
_diffrn_reflns_av_R_equivalents 0.0567
_diffrn_reflns_av_sigmaI/netI 0.0658
_diffrn_reflns_limit_h_max 11
_diffrn_reflns_limit_h_min -11
_diffrn_reflns_limit_k_max 13
_diffrn_reflns_limit_k_min -12
_diffrn_reflns_limit_l_max 11
_diffrn_reflns_limit_l_min -15
_diffrn_reflns_number 5203
_diffrn_reflns_theta_full 28.71
_diffrn_reflns_theta_max 28.71
_diffrn_reflns_theta_min 1.81
_exptl_absorpt_coefficient_mu 0.099
_exptl_crystal_density_diffrn 1.283
_exptl_crystal_density_method 'not measured'
_exptl_crystal_F_000 364
_refine_diff_density_max 0.402
_refine_diff_density_min -0.304
_refine_diff_density_rms 0.082
_refine_ls_extinction_method none
_refine_ls_goodness_of_fit_ref 1.632
_refine_ls_hydrogen_treatment mixed
_refine_ls_matrix_type full
_refine_ls_number_parameters 309
_refine_ls_number_reflns 3705
_refine_ls_number_restraints 0
_refine_ls_restrained_S_all 1.632
_refine_ls_R_factor_all 0.0849
_refine_ls_R_factor_gt 0.0659
_refine_ls_shift/su_max 0.532
_refine_ls_shift/su_mean 0.024
_refine_ls_structure_factor_coef Fsqd
_refine_ls_weighting_details 'calc w=1/[\s^2^(Fo^2^)+(0.1000P)^2^+0.0000P] where P=(Fo^2^+2Fc^2^)/3'
_refine_ls_weighting_scheme calc
_refine_ls_wR_factor_gt 0.2436
_refine_ls_wR_factor_ref 0.2517
_reflns_number_gt 2738
_reflns_number_total 3705
_reflns_threshold_expression >2sigma(I)
_cod_data_source_file cg010035q.cif
_cod_data_source_block libsbm
_cod_database_code 4511666

loop_
_symmetry_equiv_pos_as_xyz
'x, y, z'
'-x, -y, -z'

loop_
_atom_site_label
_atom_site_type_symbol
_atom_site_fract_x
_atom_site_fract_y
_atom_site_fract_z
_atom_site_U_iso_or_equiv
_atom_site_adp_type
_atom_site_occupancy
_atom_site_symmetry_multiplicity
_atom_site_calc_flag
B1 B 0.6146(4) -0.0569(4) 0.2050(3) 0.0270(8) Uani 1 1 d
O1A O 0.6051(3) -0.0743(2) 0.07966(19) 0.0314(6) Uani 1 1 d
C2A C 0.6131(4) -0.2009(3) 0.0065(3) 0.0262(7) Uani 1 1 d
C3A C 0.5422(4) -0.2530(4) -0.1131(3) 0.0318(7) Uani 1 1 d
H3A H 0.492(5) -0.201(4) -0.139(3) 0.043(10) Uiso 1 1 d
C4A C 0.5506(5) -0.3815(4) -0.1879(3) 0.0355(8) Uani 1 1 d
H4A H 0.499(5) -0.420(4) -0.273(3) 0.035(9) Uiso 1 1 d
C5A C 0.6293(4) -0.4611(4) -0.1467(3) 0.0338(8) Uani 1 1 d
H5A H 0.639(5) -0.547(5) -0.202(4) 0.050(11) Uiso 1 1 d
C6A C 0.7001(4) -0.4091(4) -0.0291(3) 0.0305(7) Uani 1 1 d
H6A H 0.742(5) -0.472(4) -0.003(3) 0.033(9) Uiso 1 1 d
C7A C 0.6924(4) -0.2798(3) 0.0488(3) 0.0260(7) Uani 1 1 d
C8A C 0.7679(4) -0.2228(4) 0.1748(3) 0.0274(7) Uani 1 1 d
O81A O 0.7331(3) -0.1150(2) 0.24562(19) 0.0299(5) Uani 1 1 d
O82A O 0.8620(3) -0.2695(3) 0.2133(2) 0.0417(7) Uani 1 1 d
O1B O 0.6738(3) 0.1029(2) 0.2689(2) 0.0320(6) Uani 1 1 d
C2B C 0.5982(4) 0.1546(3) 0.3575(3) 0.0255(7) Uani 1 1 d
C3B C 0.6722(4) 0.3081(4) 0.4244(3) 0.0310(7) Uani 1 1 d
H3B H 0.778(5) 0.368(5) 0.405(3) 0.044(11) Uiso 1 1 d
C4B C 0.5966(5) 0.3635(4) 0.5153(3) 0.0349(8) Uani 1 1 d
H4B H 0.649(5) 0.465(4) 0.556(3) 0.035(10) Uiso 1 1 d
C5B C 0.4477(5) 0.2691(4) 0.5404(3) 0.0358(8) Uani 1 1 d
H5B H 0.396(5) 0.311(4) 0.607(3) 0.039(10) Uiso 1 1 d
C6B C 0.3738(4) 0.1178(4) 0.4729(3) 0.0307(7) Uani 1 1 d
H6B H 0.272(5) 0.053(4) 0.494(3) 0.044(11) Uiso 1 1 d
C7B C 0.4471(4) 0.0589(3) 0.3804(3) 0.0248(7) Uani 1 1 d
C8B C 0.3658(4) -0.1006(4) 0.3057(3) 0.0261(7) Uani 1 1 d
O81B O 0.4473(3) -0.1516(2) 0.2259(2) 0.0304(6) Uani 1 1 d
O82B O 0.2259(3) -0.1860(3) 0.3135(2) 0.0376(6) Uani 1 1 d
Li1 Li 0.0045(7) -0.3161(6) 0.3045(5) 0.0325(12) Uani 1 1 d
N1S N -0.0520(4) -0.5378(4) 0.2000(3) 0.0443(8) Uani 1 1 d
C2S C -0.0963(4) -0.6403(4) 0.1160(4) 0.0371(8) Uani 1 1 d
C3S C -0.1524(6) -0.7700(5) 0.0085(4) 0.0495(10) Uani 1 1 d
H31S H -0.072(9) -0.801(7) -0.015(6) 0.11(2) Uiso 1 1 d
H32S H -0.243(8) -0.860(7) 0.009(5) 0.086(17) Uiso 1 1 d
H33S H -0.222(9) -0.745(7) -0.050(6) 0.11(2) Uiso 1 1 d
N4S N -0.0428(4) -0.2857(4) 0.4762(3) 0.0467(8) Uani 1 1 d
C5S C -0.0603(4) -0.2396(5) 0.5719(4) 0.0413(9) Uani 1 1 d
C6S C -0.0842(6) -0.1823(6) 0.6931(4) 0.0544(12) Uani 1 1 d
H61S H -0.199(8) -0.215(6) 0.696(5) 0.082(16) Uiso 1 1 d
H62S H 0.009(10) -0.170(8) 0.735(6) 0.13(3) Uiso 1 1 d
H63S H -0.059(9) -0.061(9) 0.720(6) 0.12(2) Uiso 1 1 d

loop_
_atom_site_aniso_label
_atom_site_aniso_U_11
_atom_site_aniso_U_22
_atom_site_aniso_U_33
_atom_site_aniso_U_23
_atom_site_aniso_U_13
_atom_site_aniso_U_12
B1 0.0275(18) 0.0274(18) 0.0286(19) 0.0101(15) 0.0082(14) 0.0126(15)
O1A 0.0430(13) 0.0303(12) 0.0278(12) 0.0093(10) 0.0085(10) 0.0218(11)
C2A 0.0278(15) 0.0243(15) 0.0285(17) 0.0093(13) 0.0096(13) 0.0114(13)
C3A 0.0353(18) 0.0379(19) 0.0276(18) 0.0133(15) 0.0086(14) 0.0179(16)
C4A 0.0376(19) 0.0395(19) 0.0270(18) 0.0091(15) 0.0086(15) 0.0137(16)
C5A 0.0354(18) 0.0280(17) 0.0333(19) 0.0025(14) 0.0095(14) 0.0124(15)
C6A 0.0301(17) 0.0283(17) 0.0362(19) 0.0103(14) 0.0098(14) 0.0144(14)
C7A 0.0223(15) 0.0259(16) 0.0272(17) 0.0066(13) 0.0050(12) 0.0083(13)
C8A 0.0238(15) 0.0275(16) 0.0308(17) 0.0100(13) 0.0042(13) 0.0098(13)
O81A 0.0333(12) 0.0309(12) 0.0247(12) 0.0055(9) 0.0026(9) 0.0144(10)
O82A 0.0401(14) 0.0465(15) 0.0423(15) 0.0108(12) -0.0025(11) 0.0247(13)
O1B 0.0329(12) 0.0260(12) 0.0330(13) 0.0053(10) 0.0126(10) 0.0097(10)
C2B 0.0295(16) 0.0291(16) 0.0222(15) 0.0087(13) 0.0058(13) 0.0157(14)
C3B 0.0337(18) 0.0309(17) 0.0284(17) 0.0090(14) 0.0053(14) 0.0133(15)
C4B 0.0399(19) 0.0278(18) 0.0304(18) -0.0007(14) -0.0005(15) 0.0141(16)
C5B 0.044(2) 0.042(2) 0.0274(18) 0.0068(15) 0.0091(15) 0.0262(18)
C6B 0.0300(17) 0.0349(18) 0.0305(17) 0.0112(14) 0.0060(14) 0.0158(15)
C7B 0.0252(15) 0.0278(16) 0.0230(15) 0.0093(13) 0.0016(12) 0.0116(13)
C8B 0.0254(15) 0.0326(17) 0.0231(16) 0.0109(13) 0.0026(12) 0.0134(14)
O81B 0.0301(12) 0.0254(11) 0.0314(13) 0.0055(9) 0.0066(9) 0.0090(10)
O82B 0.0262(13) 0.0364(14) 0.0413(15) 0.0107(11) 0.0050(10) 0.0043(11)
Li1 0.027(3) 0.031(3) 0.037(3) 0.009(2) 0.004(2) 0.010(2)
N1S 0.0394(18) 0.0344(17) 0.055(2) 0.0099(16) 0.0044(15) 0.0140(15)
C2S 0.0316(18) 0.035(2) 0.046(2) 0.0165(18) 0.0063(16) 0.0132(16)
C3S 0.040(2) 0.044(2) 0.048(3) 0.005(2) 0.0054(19) 0.005(2)
N4S 0.0374(18) 0.065(2) 0.045(2) 0.0251(17) 0.0105(15) 0.0230(17)
C5S 0.0293(18) 0.055(2) 0.042(2) 0.0243(19) 0.0072(16) 0.0138(17)
C6S 0.037(2) 0.079(3) 0.037(2) 0.013(2) 0.0082(18) 0.015(2)

loop_
_atom_type_symbol
_atom_type_description
_atom_type_scat_dispersion_real
_atom_type_scat_dispersion_imag
_atom_type_scat_source
C C 0.0033 0.0016 'International Tables Vol C Tables 4.2.6.8 and 6.1.1.4'
H H 0.0000 0.0000 'International Tables Vol C Tables 4.2.6.8 and 6.1.1.4'
Li Li -0.0003 0.0001 'International Tables Vol C Tables 4.2.6.8 and 6.1.1.4'
B B 0.0013 0.0007 'International Tables Vol C Tables 4.2.6.8 and 6.1.1.4'
O O 0.0106 0.0060 'International Tables Vol C Tables 4.2.6.8 and 6.1.1.4'
N N 0.0061 0.0033 'International Tables Vol C Tables 4.2.6.8 and 6.1.1.4'

loop_
_geom_angle_atom_site_label_1
_geom_angle_atom_site_label_2
_geom_angle_atom_site_label_3
_geom_angle
_geom_angle_site_symmetry_1
_geom_angle_site_symmetry_3
O1B B1 O1A 108.2(3) . .
O1B B1 O81B 114.2(2) . .
O1A B1 O81B 108.0(3) . .
O1B B1 O81A 108.0(3) . .
O1A B1 O81A 111.8(2) . .
O81B B1 O81A 106.7(2) . .
C2A O1A B1 118.0(2) . .
O1A C2A C7A 120.9(3) . .
O1A C2A C3A 119.5(3) . .
C7A C2A C3A 119.6(3) . .
C4A C3A C2A 119.6(3) . .
C3A C4A C5A 121.3(3) . .
C6A C5A C4A 119.1(3) . .
C5A C6A C7A 120.8(3) . .
C6A C7A C2A 119.6(3) . .
C6A C7A C8A 121.3(3) . .
C2A C7A C8A 119.1(3) . .
O82A C8A O81A 120.4(3) . .
O82A C8A C7A 122.4(3) . .
O81A C8A C7A 117.1(3) . .
C8A O81A B1 123.0(3) . .
C8A O82A Li1 167.8(3) . 1_655
C2B O1B B1 121.3(2) . .
O1B C2B C3B 118.4(3) . .
O1B C2B C7B 121.6(3) . .
C3B C2B C7B 120.0(3) . .
C2B C3B C4B 119.3(3) . .
C5B C4B C3B 121.4(3) . .
C6B C5B C4B 119.1(3) . .
C5B C6B C7B 120.8(3) . .
C2B C7B C6B 119.4(3) . .
C2B C7B C8B 119.7(3) . .
C6B C7B C8B 120.9(3) . .
O82B C8B O81B 119.6(3) . .
O82B C8B C7B 122.8(3) . .
O81B C8B C7B 117.7(3) . .
C8B O81B B1 124.4(2) . .
C8B O82B Li1 172.2(3) . .
O82B Li1 O82A 110.4(3) . 1_455
O82B Li1 N4S 106.7(3) . .
O82A Li1 N4S 111.2(3) 1_455 .
O82B Li1 N1S 112.6(3) . .
O82A Li1 N1S 98.9(3) 1_455 .
N4S Li1 N1S 116.9(3) . .
C2S N1S Li1 157.5(4) . .
N1S C2S C3S 179.5(4) . .
C5S N4S Li1 166.4(4) . .
N4S C5S C6S 179.4(5) . .

loop_
_geom_bond_atom_site_label_1
_geom_bond_atom_site_label_2
_geom_bond_distance
_geom_bond_site_symmetry_2
B1 O1B 1.435(4) .
B1 O1A 1.441(4) .
B1 O81B 1.487(4) .
B1 O81A 1.492(4) .
O1A C2A 1.350(3) .
C2A C7A 1.401(4) .
C2A C3A 1.396(5) .
C3A C4A 1.374(5) .
C4A C5A 1.396(5) .
C5A C6A 1.375(5) .
C6A C7A 1.393(4) .
C7A C8A 1.472(4) .
C8A O82A 1.219(4) .
C8A O81A 1.316(4) .
O82A Li1 1.889(6) 1_655
O1B C2B 1.353(3) .
C2B C3B 1.390(4) .
C2B C7B 1.397(4) .
C3B C4B 1.384(5) .
C4B C5B 1.389(5) .
C5B C6B 1.375(5) .
C6B C7B 1.398(4) .
C7B C8B 1.462(4) .
C8B O82B 1.224(4) .
C8B O81B 1.316(3) .
O82B Li1 1.862(6) .
Li1 O82A 1.889(6) 1_455
Li1 N4S 2.055(7) .
Li1 N1S 2.071(6) .
N1S C2S 1.139(5) .
C2S C3S 1.451(6) .
N4S C5S 1.141(5) .
C5S C6S 1.449(6) .
